data_2020142
loop_
_publ_author_name
'Behm, H.'

_publ_section_title
;
 Trimercury Dinitrate Dioxide, Hg3 O2 (N O3)2
;
_journal_name_full 'Acta Crystallographica C (39,1983-)'
_journal_page_first 1319
_journal_page_last 1321
_journal_volume 39
_journal_year 1983
_chemical_formula_sum 'Hg3 N2 O8'
_chemical_name_systematic 'Hg3 O2 (N O3)2'
_space_group_IT_number 61
_symmetry_space_group_name_Hall '-P 2ac 2ab'
_symmetry_space_group_name_H-M 'P b c a'
_cell_angle_alpha 90
_cell_angle_beta 90
_cell_angle_gamma 90
_cell_formula_units_Z 8
_cell_length_a 6.988
_cell_length_b 13.569
_cell_length_c 15.431
_cell_volume 1463.170
_citation_journal_id_ASTM ACSCEE
_cod_data_source_file Behm_ACSCEE_1983_307.cif
_cod_data_source_block Hg3N2O8
_cod_original_cell_volume 1463.17
_cod_database_code 2020142

loop_
_symmetry_equiv_pos_as_xyz
x,y,z
-x+1/2,-y,z+1/2
x+1/2,-y+1/2,-z
-x,y+1/2,-z+1/2
-x,-y,-z
x-1/2,y,-z-1/2
-x-1/2,y-1/2,z
x,-y-1/2,z-1/2

loop_
_atom_site_label
_atom_site_type_symbol
_atom_site_fract_x
_atom_site_fract_y
_atom_site_fract_z
_atom_site_occupancy
_atom_site_U_iso_or_equiv
O1 O-2 0.3896 0.9431 0.8225 1 0.0
O2 O-2 0.4056 0.1734 0.9822 1 0.0
O8 O-2 0.2817 0.7716 0.6704 1 0.0
N2 N+5 0.6053 0.5373 0.9217 1 0.0
O5 O-2 0.4719 0.6012 0.9021 1 0.0
O4 O-2 0.6155 0.4512 0.8941 1 0.0
O3 O-2 0.746 0.5633 0.9756 1 0.0
N1 N+5 0.271 0.7066 0.7294 1 0.0
Hg3 Hg+2 0.6542 0.25 0.9972 1 0.0
O7 O-2 0.21 0.7296 0.8059 1 0.0
Hg1 Hg+2 0.3936 0.063 0.8967 1 0.0
O6 O-2 0.3035 0.6213 0.7111 1 0.0
Hg2 Hg+2 0.6317 0.9269 0.7472 1 0.0
